data_4107307
loop_
_publ_author_name
'Jie-Peng Zhang'
'Susumu Kitagawa'

_publ_section_title
;
 Supramolecular Isomerism, Framework Flexibility, Unsaturated Metal
 Center, and Porous Property of Ag(I)/Cu(I)
 3,3',5,5'-Tetrametyl-4,4'-Bipyrazolate
;
_journal_name_full 'Journal of the American Chemical Society'
_journal_page_first 907
_journal_page_last 917
_journal_paper_doi 10.1021/ja075408b
_journal_volume 130
_journal_year 2008
_chemical_formula_sum 'C60 H72 Cu12 N24'
_chemical_formula_weight 1891.90
_chemical_name_systematic
; 
 ? 
;
_space_group_IT_number 68
_symmetry_cell_setting orthorhombic
_symmetry_space_group_name_Hall '-C 2a 2ac'
_symmetry_space_group_name_H-M 'C c c a :2'
_atom_sites_solution_hydrogens geom
_atom_sites_solution_primary direct
_atom_sites_solution_secondary difmap
_audit_creation_method SHELXL-97
_cell_angle_alpha 90.00
_cell_angle_beta 90.00
_cell_angle_gamma 90.00
_cell_formula_units_Z 16
_cell_length_a 18.5370(19)
_cell_length_b 46.211(5)
_cell_length_c 34.925(4)
_cell_measurement_temperature 153(2)
_cell_volume 29917(6)
_computing_structure_refinement 'SHELXL-97 (Sheldrick, 1997)'
_computing_structure_solution 'SHELXS-97 (Sheldrick, 1990)'
_diffrn_ambient_temperature 153(2)
_diffrn_measured_fraction_theta_full 0.998
_diffrn_measured_fraction_theta_max 0.998
_diffrn_measurement_device_type CCD
_diffrn_measurement_method '/w scan'
_diffrn_radiation_monochromator graphite
_diffrn_radiation_source 'fine-focus sealed tube'
_diffrn_radiation_type MoK\a
_diffrn_radiation_wavelength 0.71073
_diffrn_reflns_av_R_equivalents 0.0624
_diffrn_reflns_av_sigmaI/netI 0.0352
_diffrn_reflns_limit_h_max 22
_diffrn_reflns_limit_h_min -22
_diffrn_reflns_limit_k_max 56
_diffrn_reflns_limit_k_min -56
_diffrn_reflns_limit_l_max 43
_diffrn_reflns_limit_l_min -33
_diffrn_reflns_number 102243
_diffrn_reflns_theta_full 26.00
_diffrn_reflns_theta_max 26.00
_diffrn_reflns_theta_min 3.02
_exptl_absorpt_coefficient_mu 3.389
_exptl_absorpt_correction_T_max 0.8488
_exptl_absorpt_correction_T_min 0.7281
_exptl_absorpt_correction_type empirical
_exptl_absorpt_process_details REQABA
_exptl_crystal_colour plate-like
_exptl_crystal_density_diffrn 1.680
_exptl_crystal_description colorless
_exptl_crystal_F_000 15168
_exptl_crystal_size_max 0.10
_exptl_crystal_size_mid 0.10
_exptl_crystal_size_min 0.05
_refine_diff_density_max 1.228
_refine_diff_density_min -0.575
_refine_diff_density_rms 0.111
_refine_ls_extinction_method none
_refine_ls_goodness_of_fit_ref 1.029
_refine_ls_hydrogen_treatment constr
_refine_ls_matrix_type full
_refine_ls_number_parameters 890
_refine_ls_number_reflns 14676
_refine_ls_number_restraints 0
_refine_ls_restrained_S_all 1.029
_refine_ls_R_factor_all 0.0712
_refine_ls_R_factor_gt 0.0512
_refine_ls_shift/su_max 0.001
_refine_ls_shift/su_mean 0.000
_refine_ls_structure_factor_coef Fsqd
_refine_ls_weighting_details 'calc w=1/[\s^2^(Fo^2^)+(0.0311P)^2^+316.6980P] where P=(Fo^2^+2Fc^2^)/3'
_refine_ls_weighting_scheme calc
_refine_ls_wR_factor_gt 0.1015
_refine_ls_wR_factor_ref 0.1109
_reflns_number_gt 11606
_reflns_number_total 14676
_reflns_threshold_expression >2sigma(I)
_cod_data_source_file ja075408b-file004.cif
_cod_data_source_block 2-Cu
_cod_original_cell_volume 29917(5)
_cod_original_sg_symbol_H-M 'C c c a'
_cod_database_code 4107307

loop_
_symmetry_equiv_pos_as_xyz
'x, y, z'
'-x+1/2, -y, z'
'-x, y, -z+1/2'
'x+1/2, -y, -z+1/2'
'x+1/2, y+1/2, z'
'-x+1, -y+1/2, z'
'-x+1/2, y+1/2, -z+1/2'
'x+1, -y+1/2, -z+1/2'
'-x, -y, -z'
'x-1/2, y, -z'
'x, -y, z-1/2'
'-x-1/2, y, z-1/2'
'-x+1/2, -y+1/2, -z'
'x, y+1/2, -z'
'x+1/2, -y+1/2, z-1/2'
'-x, y+1/2, z-1/2'

loop_
_atom_site_label
_atom_site_type_symbol
_atom_site_fract_x
_atom_site_fract_y
_atom_site_fract_z
_atom_site_U_iso_or_equiv
_atom_site_adp_type
_atom_site_occupancy
_atom_site_symmetry_multiplicity
_atom_site_calc_flag
_atom_site_refinement_flags
Cu1 Cu 0.53519(3) 0.042178(15) 0.044808(17) 0.03214(16) Uani 1 1 d .
Cu2 Cu 0.51403(3) 0.023770(15) -0.043841(17) 0.03050(15) Uani 1 1 d .
Cu3 Cu 0.40265(4) 0.066553(16) -0.000390(17) 0.03655(17) Uani 1 1 d .
Cu4 Cu 0.19847(3) 0.152751(13) -0.272286(16) 0.02712(14) Uani 1 1 d .
Cu5 Cu 0.33313(3) 0.152582(13) -0.220021(17) 0.02809(14) Uani 1 1 d .
Cu6 Cu 0.27551(3) 0.092149(13) -0.257029(16) 0.02718(14) Uani 1 1 d .
Cu7 Cu 0.65912(4) 0.180306(18) 0.000259(17) 0.04202(19) Uani 1 1 d .
Cu8 Cu 0.78421(3) 0.206957(16) -0.048176(17) 0.03527(17) Uani 1 1 d .
Cu9 Cu 0.76640(3) 0.226823(16) 0.039813(17) 0.03571(17) Uani 1 1 d .
Cu10 Cu 0.57454(3) 0.110308(13) 0.228441(17) 0.02845(14) Uani 1 1 d .
Cu11 Cu 0.55325(4) 0.083928(13) -0.217457(17) 0.03238(15) Uani 1 1 d .
Cu12 Cu 0.5000 0.146674(18) -0.2500 0.0280(2) Uani 1 2 d S
Cu13 Cu 0.5000 0.169912(18) 0.2500 0.02516(18) Uani 1 2 d S
N1 N 0.6081(2) 0.02405(10) 0.01815(11) 0.0341(11) Uani 1 1 d .
N2 N 0.5976(2) 0.01323(9) -0.01807(11) 0.0295(9) Uani 1 1 d .
N3 N 0.4419(2) 0.04234(10) -0.07145(11) 0.0303(10) Uani 1 1 d .
N4 N 0.3981(2) 0.06216(10) -0.05273(11) 0.0342(11) Uani 1 1 d .
N5 N 0.3539(2) 0.11728(8) -0.19782(11) 0.0244(9) Uani 1 1 d .
N6 N 0.3294(2) 0.09122(8) -0.21240(11) 0.0236(8) Uani 1 1 d .
N7 N 0.2984(2) 0.18833(9) -0.23526(11) 0.0251(9) Uani 1 1 d .
N8 N 0.2335(2) 0.18781(8) -0.25417(11) 0.0244(9) Uani 1 1 d .
N9 N 0.1734(2) 0.12054(8) -0.30097(11) 0.0242(9) Uani 1 1 d .
N10 N 0.2115(2) 0.09512(8) -0.29804(11) 0.0249(9) Uani 1 1 d .
N11 N 0.0342(2) 0.06245(9) -0.42824(11) 0.0279(9) Uani 1 1 d .
N12 N 0.0913(2) 0.07361(10) -0.44837(11) 0.0343(11) Uani 1 1 d .
N13 N 0.6014(2) 0.14374(9) 0.20339(11) 0.0256(9) Uani 1 1 d .
N14 N 0.5631(2) 0.16911(8) 0.20961(11) 0.0229(8) Uani 1 1 d .
N15 N 0.6564(2) 0.18658(11) 0.05232(11) 0.0359(11) Uani 1 1 d .
N16 N 0.6973(2) 0.20804(10) 0.06907(12) 0.0354(11) Uani 1 1 d .
N17 N 0.8577(2) 0.22606(10) -0.02328(11) 0.0334(10) Uani 1 1 d .
N18 N 0.8473(2) 0.23780(10) 0.01268(11) 0.0331(10) Uani 1 1 d .
N19 N 0.6616(2) 0.17253(11) -0.05172(11) 0.0385(12) Uani 1 1 d .
N20 N 0.7142(2) 0.18555(10) -0.07321(11) 0.0308(10) Uani 1 1 d .
N21 N 0.5706(2) 0.11787(9) -0.19118(11) 0.0290(9) Uani 1 1 d .
N22 N 0.5569(2) 0.14514(8) -0.20573(11) 0.0243(9) Uani 1 1 d .
N23 N 0.5289(2) 0.04834(9) -0.23791(11) 0.0285(9) Uani 1 1 d .
N24 N 0.4649(2) -0.07557(9) -0.24347(11) 0.0272(9) Uani 1 1 d .
C1 C 0.7043(3) 0.03001(15) 0.06595(15) 0.0466(16) Uani 1 1 d .
H1A H 0.6829 0.0490 0.0715 0.070 Uiso 1 1 calc R
H1B H 0.7569 0.0318 0.0651 0.070 Uiso 1 1 calc R
H1C H 0.6906 0.0163 0.0861 0.070 Uiso 1 1 calc R
C2 C 0.6771(3) 0.01927(12) 0.02795(14) 0.0315(12) Uani 1 1 d .
C3 C 0.7122(3) 0.00499(11) -0.00158(13) 0.0273(11) Uani 1 1 d .
C4 C 0.6599(2) 0.00179(11) -0.03022(13) 0.0247(10) Uani 1 1 d .
C5 C 0.6655(3) -0.01067(12) -0.06968(14) 0.0316(12) Uani 1 1 d .
H5A H 0.6185 -0.0095 -0.0824 0.047 Uiso 1 1 calc R
H5B H 0.6806 -0.0310 -0.0680 0.047 Uiso 1 1 calc R
H5C H 0.7012 0.0003 -0.0845 0.047 Uiso 1 1 calc R
C6 C 0.4777(3) 0.02960(13) -0.13707(14) 0.0378(13) Uani 1 1 d .
H6A H 0.5215 0.0223 -0.1247 0.057 Uiso 1 1 calc R
H6B H 0.4911 0.0417 -0.1590 0.057 Uiso 1 1 calc R
H6C H 0.4483 0.0133 -0.1459 0.057 Uiso 1 1 calc R
C7 C 0.4357(3) 0.04709(11) -0.10919(13) 0.0266(11) Uani 1 1 d .
C8 C 0.3877(3) 0.06976(11) -0.11575(13) 0.0258(10) Uani 1 1 d .
C9 C 0.3653(3) 0.07859(12) -0.07936(13) 0.0307(12) Uani 1 1 d .
C10 C 0.3126(3) 0.10128(14) -0.06796(15) 0.0468(16) Uani 1 1 d .
H10A H 0.2816 0.0938 -0.0475 0.070 Uiso 1 1 calc R
H10B H 0.2830 0.1066 -0.0901 0.070 Uiso 1 1 calc R
H10C H 0.3387 0.1184 -0.0588 0.070 Uiso 1 1 calc R
C11 C 0.4073(3) 0.13702(12) -0.13899(15) 0.0358(12) Uani 1 1 d .
H11A H 0.4407 0.1483 -0.1549 0.054 Uiso 1 1 calc R
H11B H 0.4332 0.1293 -0.1168 0.054 Uiso 1 1 calc R
H11C H 0.3679 0.1495 -0.1302 0.054 Uiso 1 1 calc R
C12 C 0.3773(3) 0.11268(11) -0.16192(13) 0.0255(10) Uani 1 1 d .
C13 C 0.3693(2) 0.08355(11) -0.15248(13) 0.0240(10) Uani 1 1 d .
C14 C 0.3391(2) 0.07076(10) -0.18525(13) 0.0229(10) Uani 1 1 d .
C15 C 0.3204(3) 0.04003(10) -0.19227(15) 0.0323(12) Uani 1 1 d .
H15A H 0.2844 0.0388 -0.2127 0.048 Uiso 1 1 calc R
H15B H 0.3007 0.0315 -0.1688 0.048 Uiso 1 1 calc R
H15C H 0.3639 0.0294 -0.1999 0.048 Uiso 1 1 calc R
C16 C 0.3861(3) 0.22396(12) -0.21027(15) 0.0330(12) Uani 1 1 d .
H16A H 0.4026 0.2073 -0.1953 0.050 Uiso 1 1 calc R
H16B H 0.3766 0.2403 -0.1931 0.050 Uiso 1 1 calc R
H16C H 0.4235 0.2294 -0.2288 0.050 Uiso 1 1 calc R
C17 C 0.3184(3) 0.21617(10) -0.23117(13) 0.0241(10) Uani 1 1 d .
C18 C 0.2675(2) 0.23415(9) -0.24857(13) 0.0218(10) Uani 1 1 d .
C19 C 0.2148(2) 0.21506(10) -0.26225(12) 0.0231(10) Uani 1 1 d .
C20 C 0.1464(3) 0.22183(11) -0.28303(14) 0.0283(11) Uani 1 1 d .
H20A H 0.1414 0.2088 -0.3050 0.043 Uiso 1 1 calc R
H20B H 0.1476 0.2419 -0.2919 0.043 Uiso 1 1 calc R
H20C H 0.1054 0.2192 -0.2657 0.043 Uiso 1 1 calc R
C21 C 0.0828(3) 0.14283(12) -0.34422(15) 0.0352(12) Uani 1 1 d .
H21A H 0.0875 0.1590 -0.3262 0.053 Uiso 1 1 calc R
H21B H 0.0330 0.1358 -0.3441 0.053 Uiso 1 1 calc R
H21C H 0.0956 0.1494 -0.3700 0.053 Uiso 1 1 calc R
C22 C 0.1321(3) 0.11900(11) -0.33255(13) 0.0259(10) Uani 1 1 d .
C23 C 0.1433(2) 0.09242(10) -0.35049(12) 0.0220(10) Uani 1 1 d .
C24 C 0.1934(3) 0.07783(10) -0.32754(13) 0.0239(10) Uani 1 1 d .
C25 C 0.2243(3) 0.04841(11) -0.33281(15) 0.0359(13) Uani 1 1 d .
H25A H 0.2458 0.0418 -0.3087 0.054 Uiso 1 1 calc R
H25B H 0.2614 0.0490 -0.3528 0.054 Uiso 1 1 calc R
H25C H 0.1859 0.0350 -0.3405 0.054 Uiso 1 1 calc R
C26 C -0.0082(3) 0.05903(13) -0.36106(14) 0.0345(12) Uani 1 1 d .
H26A H -0.0453 0.0467 -0.3726 0.052 Uiso 1 1 calc R
H26B H -0.0308 0.0763 -0.3501 0.052 Uiso 1 1 calc R
H26C H 0.0166 0.0483 -0.3408 0.052 Uiso 1 1 calc R
C27 C 0.0447(3) 0.06777(11) -0.39082(13) 0.0248(10) Uani 1 1 d .
C28 C 0.1101(2) 0.08225(11) -0.38625(12) 0.0238(10) Uani 1 1 d .
C29 C 0.1374(3) 0.08568(12) -0.42332(14) 0.0319(12) Uani 1 1 d .
C30 C 0.2060(3) 0.09943(17) -0.43621(16) 0.059(2) Uani 1 1 d .
H30A H 0.1991 0.1081 -0.4616 0.088 Uiso 1 1 calc R
H30B H 0.2441 0.0847 -0.4376 0.088 Uiso 1 1 calc R
H30C H 0.2201 0.1145 -0.4180 0.088 Uiso 1 1 calc R
C31 C 0.6803(3) 0.12195(12) 0.15421(16) 0.0376(13) Uani 1 1 d .
H31A H 0.6977 0.1102 0.1756 0.056 Uiso 1 1 calc R
H31B H 0.7216 0.1301 0.1403 0.056 Uiso 1 1 calc R
H31C H 0.6518 0.1099 0.1369 0.056 Uiso 1 1 calc R
C32 C 0.6345(3) 0.14595(11) 0.16914(13) 0.0265(11) Uani 1 1 d .
C33 C 0.6187(2) 0.17258(10) 0.15300(13) 0.0219(10) Uani 1 1 d .
C34 C 0.5740(2) 0.18645(10) 0.17918(13) 0.0224(10) Uani 1 1 d .
C35 C 0.5378(3) 0.21503(10) 0.17603(14) 0.0277(11) Uani 1 1 d .
H35A H 0.5303 0.2230 0.2017 0.042 Uiso 1 1 calc R
H35B H 0.4912 0.2127 0.1632 0.042 Uiso 1 1 calc R
H35C H 0.5682 0.2282 0.1611 0.042 Uiso 1 1 calc R
C36 C 0.5740(4) 0.14675(15) 0.07113(16) 0.0531(18) Uani 1 1 d .
H36A H 0.6030 0.1294 0.0666 0.080 Uiso 1 1 calc R
H36B H 0.5457 0.1512 0.0482 0.080 Uiso 1 1 calc R
H36C H 0.5414 0.1434 0.0928 0.080 Uiso 1 1 calc R
C37 C 0.6227(3) 0.17166(13) 0.08002(14) 0.0346(13) Uani 1 1 d .
C38 C 0.6422(2) 0.18343(11) 0.11533(13) 0.0258(11) Uani 1 1 d .
C39 C 0.6895(3) 0.20576(12) 0.10711(13) 0.0310(12) Uani 1 1 d .
C40 C 0.7280(3) 0.22562(14) 0.13375(16) 0.0480(16) Uani 1 1 d .
H40A H 0.7765 0.2295 0.1239 0.072 Uiso 1 1 calc R
H40B H 0.7316 0.2166 0.1591 0.072 Uiso 1 1 calc R
H40C H 0.7013 0.2438 0.1358 0.072 Uiso 1 1 calc R
C41 C 0.9538(3) 0.21940(15) -0.07077(16) 0.0457(16) Uani 1 1 d .
H41A H 0.9302 0.2009 -0.0767 0.069 Uiso 1 1 calc R
H41B H 1.0060 0.2165 -0.0690 0.069 Uiso 1 1 calc R
H41C H 0.9432 0.2334 -0.0911 0.069 Uiso 1 1 calc R
C42 C 0.9262(3) 0.23059(13) -0.03364(13) 0.0330(12) Uani 1 1 d .
C43 C 0.9617(3) 0.24536(11) -0.00437(13) 0.0287(11) Uani 1 1 d .
C44 C 0.9105(3) 0.24911(12) 0.02424(13) 0.0298(11) Uani 1 1 d .
C45 C 0.9167(3) 0.26249(13) 0.06305(15) 0.0380(13) Uani 1 1 d .
H45A H 0.8693 0.2696 0.0712 0.057 Uiso 1 1 calc R
H45B H 0.9508 0.2787 0.0621 0.057 Uiso 1 1 calc R
H45C H 0.9339 0.2480 0.0813 0.057 Uiso 1 1 calc R
C46 C 0.5522(4) 0.14326(18) -0.05976(16) 0.065(2) Uani 1 1 d .
H46A H 0.5625 0.1370 -0.0335 0.098 Uiso 1 1 calc R
H46B H 0.5421 0.1263 -0.0758 0.098 Uiso 1 1 calc R
H46C H 0.5102 0.1561 -0.0597 0.098 Uiso 1 1 calc R
C47 C 0.6163(3) 0.15913(13) -0.07547(14) 0.0366(13) Uani 1 1 d .
C48 C 0.6395(3) 0.16245(11) -0.11302(13) 0.0268(11) Uani 1 1 d .
C49 C 0.7014(3) 0.17930(11) -0.11010(13) 0.0255(10) Uani 1 1 d .
C50 C 0.7501(3) 0.18978(13) -0.14090(14) 0.0374(13) Uani 1 1 d .
H50A H 0.7964 0.1955 -0.1297 0.056 Uiso 1 1 calc R
H50B H 0.7281 0.2064 -0.1537 0.056 Uiso 1 1 calc R
H50C H 0.7580 0.1743 -0.1596 0.056 Uiso 1 1 calc R
C51 C 0.6211(4) 0.09502(13) -0.13337(17) 0.0488(16) Uani 1 1 d .
H51A H 0.6334 0.0790 -0.1506 0.073 Uiso 1 1 calc R
H51B H 0.5803 0.0894 -0.1172 0.073 Uiso 1 1 calc R
H51C H 0.6628 0.0996 -0.1172 0.073 Uiso 1 1 calc R
C52 C 0.6012(3) 0.12100(11) -0.15639(13) 0.0297(11) Uani 1 1 d .
C53 C 0.6079(3) 0.15031(10) -0.14799(13) 0.0235(10) Uani 1 1 d .
C54 C 0.5798(3) 0.16435(11) -0.17980(13) 0.0256(10) Uani 1 1 d .
C55 C 0.5746(3) 0.19632(11) -0.18673(15) 0.0337(12) Uani 1 1 d .
H55A H 0.5360 0.2002 -0.2052 0.051 Uiso 1 1 calc R
H55B H 0.6205 0.2034 -0.1970 0.051 Uiso 1 1 calc R
H55C H 0.5640 0.2062 -0.1626 0.051 Uiso 1 1 calc R
C56 C 0.6084(3) 0.01306(12) -0.20497(15) 0.0350(12) Uani 1 1 d .
H56A H 0.6133 0.0279 -0.1851 0.053 Uiso 1 1 calc R
H56B H 0.6529 0.0121 -0.2200 0.053 Uiso 1 1 calc R
H56C H 0.5994 -0.0058 -0.1930 0.053 Uiso 1 1 calc R
C57 C 0.5471(3) 0.02059(10) -0.23048(13) 0.0240(10) Uani 1 1 d .
C58 C 0.5000 0.00214(15) -0.2500 0.0224(14) Uani 1 2 d S
C59 C 0.5000 -0.02968(14) -0.2500 0.0232(14) Uani 1 2 d S
C60 C 0.4439(3) -0.04798(10) -0.23921(13) 0.0244(10) Uani 1 1 d .
C61 C 0.3708(3) -0.04093(11) -0.22388(15) 0.0313(11) Uani 1 1 d .
H61A H 0.3600 -0.0536 -0.2021 0.047 Uiso 1 1 calc R
H61B H 0.3347 -0.0438 -0.2440 0.047 Uiso 1 1 calc R
H61C H 0.3698 -0.0207 -0.2154 0.047 Uiso 1 1 calc R

loop_
_atom_site_aniso_label
_atom_site_aniso_U_11
_atom_site_aniso_U_22
_atom_site_aniso_U_33
_atom_site_aniso_U_23
_atom_site_aniso_U_13
_atom_site_aniso_U_12
Cu1 0.0247(3) 0.0530(4) 0.0187(3) -0.0018(3) 0.0029(2) 0.0159(3)
Cu2 0.0258(3) 0.0473(4) 0.0184(3) 0.0044(3) -0.0025(2) 0.0144(3)
Cu3 0.0342(4) 0.0627(5) 0.0128(3) 0.0034(3) 0.0015(3) 0.0211(3)
Cu4 0.0345(3) 0.0255(3) 0.0213(3) -0.0027(2) -0.0058(3) -0.0035(3)
Cu5 0.0357(3) 0.0232(3) 0.0253(3) 0.0037(2) -0.0073(3) -0.0023(3)
Cu6 0.0366(3) 0.0283(3) 0.0167(3) 0.0021(2) -0.0116(2) -0.0025(3)
Cu7 0.0361(4) 0.0769(5) 0.0130(3) -0.0033(3) 0.0007(3) -0.0244(4)
Cu8 0.0267(3) 0.0597(5) 0.0195(3) -0.0044(3) -0.0014(3) -0.0181(3)
Cu9 0.0298(3) 0.0558(4) 0.0215(3) 0.0000(3) 0.0058(3) -0.0170(3)
Cu10 0.0354(3) 0.0227(3) 0.0272(3) 0.0028(2) 0.0063(3) -0.0009(3)
Cu11 0.0486(4) 0.0231(3) 0.0255(3) -0.0034(2) -0.0087(3) -0.0013(3)
Cu12 0.0408(5) 0.0275(4) 0.0158(4) 0.000 -0.0108(4) 0.000
Cu13 0.0330(5) 0.0248(4) 0.0176(4) 0.000 0.0092(3) 0.000
N1 0.028(2) 0.058(3) 0.017(2) -0.0027(19) -0.0013(18) 0.016(2)
N2 0.027(2) 0.041(3) 0.021(2) 0.0001(18) -0.0031(17) 0.0115(19)
N3 0.029(2) 0.045(3) 0.017(2) 0.0039(18) 0.0000(17) 0.015(2)
N4 0.034(2) 0.052(3) 0.017(2) 0.0060(19) -0.0023(18) 0.019(2)
N5 0.026(2) 0.026(2) 0.021(2) 0.0024(16) -0.0081(17) -0.0012(17)
N6 0.033(2) 0.0193(19) 0.0188(19) 0.0031(15) -0.0058(17) 0.0015(17)
N7 0.025(2) 0.027(2) 0.023(2) -0.0001(16) -0.0056(17) 0.0017(17)
N8 0.029(2) 0.026(2) 0.0183(19) -0.0025(16) -0.0044(17) -0.0011(17)
N9 0.026(2) 0.028(2) 0.0178(19) 0.0002(16) -0.0057(17) -0.0008(17)
N10 0.030(2) 0.026(2) 0.0182(19) 0.0037(16) -0.0079(17) -0.0040(18)
N11 0.023(2) 0.043(3) 0.018(2) -0.0008(18) -0.0026(16) -0.0115(19)
N12 0.030(2) 0.056(3) 0.017(2) 0.0051(19) -0.0029(18) -0.019(2)
N13 0.029(2) 0.028(2) 0.020(2) -0.0018(16) 0.0012(17) -0.0008(18)
N14 0.027(2) 0.021(2) 0.0205(19) -0.0022(15) 0.0065(17) -0.0007(17)
N15 0.030(2) 0.061(3) 0.017(2) -0.003(2) 0.0035(18) -0.019(2)
N16 0.037(3) 0.049(3) 0.021(2) -0.0028(19) 0.0035(19) -0.016(2)
N17 0.027(2) 0.055(3) 0.018(2) -0.0014(19) 0.0022(18) -0.018(2)
N18 0.025(2) 0.055(3) 0.020(2) -0.0019(19) 0.0050(17) -0.014(2)
N19 0.034(2) 0.065(3) 0.017(2) 0.001(2) 0.0012(18) -0.024(2)
N20 0.027(2) 0.049(3) 0.017(2) -0.0033(18) 0.0008(17) -0.009(2)
N21 0.037(2) 0.025(2) 0.025(2) -0.0008(17) -0.0085(19) 0.0004(19)
N22 0.034(2) 0.022(2) 0.0165(19) -0.0012(15) -0.0076(17) -0.0020(17)
N23 0.036(2) 0.027(2) 0.022(2) -0.0031(17) -0.0023(17) -0.0041(19)
N24 0.028(2) 0.029(2) 0.025(2) 0.0016(17) 0.0011(17) 0.0033(18)
C1 0.031(3) 0.082(5) 0.027(3) -0.013(3) -0.006(2) 0.016(3)
C2 0.022(3) 0.051(3) 0.021(2) -0.002(2) -0.003(2) 0.012(2)
C3 0.024(2) 0.041(3) 0.017(2) 0.000(2) 0.002(2) 0.009(2)
C4 0.022(2) 0.033(3) 0.019(2) 0.001(2) 0.0014(19) 0.013(2)
C5 0.027(3) 0.041(3) 0.027(3) -0.004(2) 0.002(2) 0.006(2)
C6 0.040(3) 0.054(4) 0.019(3) 0.001(2) -0.003(2) 0.020(3)
C7 0.028(3) 0.036(3) 0.016(2) 0.001(2) -0.0022(19) 0.007(2)
C8 0.026(2) 0.035(3) 0.016(2) -0.0002(19) -0.0045(19) 0.008(2)
C9 0.031(3) 0.044(3) 0.017(2) 0.002(2) -0.004(2) 0.015(2)
C10 0.049(4) 0.069(4) 0.023(3) 0.004(3) 0.005(3) 0.031(3)
C11 0.037(3) 0.039(3) 0.031(3) -0.004(2) -0.011(2) -0.004(2)
C12 0.022(2) 0.034(3) 0.021(2) -0.002(2) -0.0030(19) 0.001(2)
C13 0.022(2) 0.035(3) 0.015(2) 0.0035(19) -0.0042(18) 0.007(2)
C14 0.023(2) 0.024(2) 0.021(2) 0.0033(19) -0.0038(19) 0.0016(19)
C15 0.044(3) 0.023(3) 0.030(3) 0.004(2) -0.008(2) 0.004(2)
C16 0.029(3) 0.035(3) 0.036(3) 0.001(2) -0.011(2) 0.000(2)
C17 0.025(2) 0.026(2) 0.022(2) 0.0012(19) 0.001(2) -0.002(2)
C18 0.023(2) 0.022(2) 0.020(2) -0.0006(18) 0.0024(19) -0.0006(19)
C19 0.024(2) 0.030(3) 0.015(2) -0.0015(18) 0.0011(19) -0.004(2)
C20 0.030(3) 0.028(3) 0.027(3) -0.002(2) 0.000(2) -0.001(2)
C21 0.034(3) 0.038(3) 0.033(3) -0.005(2) -0.013(2) 0.007(2)
C22 0.026(3) 0.030(3) 0.021(2) 0.001(2) -0.004(2) -0.001(2)
C23 0.022(2) 0.031(3) 0.013(2) 0.0003(18) -0.0042(18) -0.006(2)
C24 0.030(3) 0.024(2) 0.017(2) -0.0010(18) -0.004(2) -0.007(2)
C25 0.049(3) 0.028(3) 0.030(3) 0.000(2) -0.013(3) 0.004(2)
C26 0.030(3) 0.053(3) 0.021(2) -0.006(2) 0.003(2) -0.012(3)
C27 0.023(2) 0.035(3) 0.017(2) -0.0008(19) -0.0026(19) -0.006(2)
C28 0.024(2) 0.033(3) 0.014(2) 0.0005(19) -0.0044(19) -0.004(2)
C29 0.030(3) 0.047(3) 0.018(2) 0.001(2) -0.007(2) -0.014(2)
C30 0.053(4) 0.103(6) 0.021(3) 0.000(3) -0.004(3) -0.048(4)
C31 0.038(3) 0.038(3) 0.037(3) -0.005(2) 0.011(3) 0.003(3)
C32 0.024(2) 0.037(3) 0.018(2) -0.008(2) 0.0074(19) 0.003(2)
C33 0.019(2) 0.030(3) 0.017(2) -0.0051(19) 0.0035(18) -0.0049(19)
C34 0.023(2) 0.027(2) 0.017(2) -0.0009(18) 0.0021(19) -0.009(2)
C35 0.034(3) 0.025(2) 0.024(2) 0.002(2) 0.007(2) -0.001(2)
C36 0.056(4) 0.078(5) 0.025(3) -0.012(3) 0.008(3) -0.039(4)
C37 0.029(3) 0.056(4) 0.019(2) -0.005(2) 0.006(2) -0.012(3)
C38 0.021(2) 0.041(3) 0.016(2) -0.005(2) 0.0044(19) -0.005(2)
C39 0.033(3) 0.043(3) 0.017(2) -0.003(2) 0.004(2) -0.008(2)
C40 0.059(4) 0.059(4) 0.027(3) -0.012(3) 0.012(3) -0.031(3)
C41 0.033(3) 0.076(5) 0.028(3) -0.012(3) 0.001(2) -0.017(3)
C42 0.027(3) 0.055(3) 0.017(2) 0.001(2) 0.001(2) -0.010(2)
C43 0.026(3) 0.039(3) 0.020(2) -0.002(2) 0.001(2) -0.016(2)
C44 0.026(3) 0.042(3) 0.022(2) 0.000(2) 0.000(2) -0.009(2)
C45 0.038(3) 0.049(3) 0.027(3) -0.008(2) 0.001(2) -0.010(3)
C46 0.061(4) 0.113(6) 0.022(3) -0.002(3) 0.002(3) -0.057(4)
C47 0.033(3) 0.059(4) 0.018(2) -0.002(2) -0.005(2) -0.020(3)
C48 0.023(2) 0.039(3) 0.018(2) -0.001(2) -0.0032(19) -0.007(2)
C49 0.027(2) 0.036(3) 0.014(2) -0.0053(19) 0.0007(19) 0.001(2)
C50 0.032(3) 0.058(4) 0.022(3) -0.008(2) 0.003(2) -0.013(3)
C51 0.071(4) 0.038(3) 0.038(3) 0.005(3) -0.023(3) 0.003(3)
C52 0.034(3) 0.037(3) 0.018(2) -0.001(2) -0.011(2) 0.004(2)
C53 0.025(2) 0.027(2) 0.018(2) -0.0037(19) -0.0046(19) -0.005(2)
C54 0.027(3) 0.031(3) 0.019(2) -0.0033(19) -0.004(2) -0.005(2)
C55 0.043(3) 0.033(3) 0.026(3) -0.001(2) -0.004(2) -0.004(2)
C56 0.035(3) 0.034(3) 0.036(3) -0.008(2) -0.010(2) 0.000(2)
C57 0.024(2) 0.023(2) 0.025(2) -0.0037(19) -0.001(2) 0.0020(19)
C58 0.017(3) 0.029(3) 0.021(3) 0.000 0.005(3) 0.000
C59 0.023(3) 0.022(3) 0.024(3) 0.000 -0.005(3) 0.000
C60 0.029(3) 0.026(2) 0.019(2) 0.0035(18) 0.0015(19) 0.003(2)
C61 0.025(3) 0.031(3) 0.038(3) 0.005(2) 0.004(2) -0.001(2)

loop_
_atom_type_symbol
_atom_type_description
_atom_type_scat_dispersion_real
_atom_type_scat_dispersion_imag
_atom_type_scat_source
C C 0.0033 0.0016 'International Tables Vol C Tables 4.2.6.8 and 6.1.1.4'
H H 0.0000 0.0000 'International Tables Vol C Tables 4.2.6.8 and 6.1.1.4'
N N 0.0061 0.0033 'International Tables Vol C Tables 4.2.6.8 and 6.1.1.4'
O O 0.0106 0.0060 'International Tables Vol C Tables 4.2.6.8 and 6.1.1.4'
Cu Cu 0.3201 1.2651 'International Tables Vol C Tables 4.2.6.8 and 6.1.1.4'

loop_
_geom_angle_atom_site_label_1
_geom_angle_atom_site_label_2
_geom_angle_atom_site_label_3
_geom_angle
_geom_angle_site_symmetry_1
_geom_angle_site_symmetry_3
N1 Cu1 N11 176.3(2) . 12_656
N2 Cu2 N3 166.7(2) . .
N4 Cu3 N12 176.1(2) . 12_656
N9 Cu4 N8 166.59(17) . .
N5 Cu5 N7 168.96(18) . .
N6 Cu6 N10 172.47(18) . .
N15 Cu7 N19 177.9(2) . .
N17 Cu8 N20 176.1(2) . .
N18 Cu9 N16 166.7(2) . .
N24 Cu10 N13 166.74(18) 9_655 .
N21 Cu11 N23 172.15(19) . .
N21 Cu11 Cu11 119.33(13) . 3_654
N23 Cu11 Cu11 63.14(13) . 3_654
N22 Cu12 N22 175.7(2) . 3_654
N14 Cu13 N14 177.7(2) 3_655 .
C2 N1 N2 108.1(4) . .
C2 N1 Cu1 130.2(4) . .
N2 N1 Cu1 121.7(3) . .
C4 N2 N1 108.2(4) . .
C4 N2 Cu2 132.0(3) . .
N1 N2 Cu2 118.0(3) . .
C7 N3 N4 107.8(4) . .
C7 N3 Cu2 130.3(3) . .
N4 N3 Cu2 118.8(3) . .
C9 N4 N3 108.1(4) . .
C9 N4 Cu3 130.2(4) . .
N3 N4 Cu3 120.9(3) . .
C12 N5 N6 108.2(4) . .
C12 N5 Cu5 126.8(3) . .
N6 N5 Cu5 123.0(3) . .
C14 N6 N5 107.9(4) . .
C14 N6 Cu6 132.7(3) . .
N5 N6 Cu6 117.8(3) . .
C17 N7 N8 108.0(4) . .
C17 N7 Cu5 136.6(3) . .
N8 N7 Cu5 115.3(3) . .
C19 N8 N7 108.2(4) . .
C19 N8 Cu4 131.3(3) . .
N7 N8 Cu4 119.1(3) . .
C22 N9 N10 108.0(4) . .
C22 N9 Cu4 128.9(3) . .
N10 N9 Cu4 121.2(3) . .
C24 N10 N9 108.8(4) . .
C24 N10 Cu6 134.7(3) . .
N9 N10 Cu6 116.5(3) . .
C27 N11 N12 108.5(4) . .
C27 N11 Cu1 133.5(3) . 12_655
N12 N11 Cu1 117.8(3) . 12_655
C29 N12 N11 108.3(4) . .
C29 N12 Cu3 132.4(3) . 12_655
N11 N12 Cu3 119.0(3) . 12_655
C32 N13 N14 107.9(4) . .
C32 N13 Cu10 127.4(3) . .
N14 N13 Cu10 119.7(3) . .
C34 N14 N13 107.6(4) . .
C34 N14 Cu13 133.7(3) . .
N13 N14 Cu13 117.6(3) . .
C37 N15 N16 108.7(4) . .
C37 N15 Cu7 130.0(4) . .
N16 N15 Cu7 121.1(3) . .
C39 N16 N15 107.7(4) . .
C39 N16 Cu9 131.1(4) . .
N15 N16 Cu9 118.9(3) . .
C42 N17 N18 108.5(4) . .
C42 N17 Cu8 130.5(4) . .
N18 N17 Cu8 120.9(3) . .
C44 N18 N17 107.7(4) . .
C44 N18 Cu9 131.4(3) . .
N17 N18 Cu9 118.2(3) . .
C47 N19 N20 108.2(4) . .
C47 N19 Cu7 133.2(4) . .
N20 N19 Cu7 118.0(3) . .
C49 N20 N19 107.8(4) . .
C49 N20 Cu8 133.9(4) . .
N19 N20 Cu8 118.3(3) . .
C52 N21 N22 108.1(4) . .
C52 N21 Cu11 127.8(3) . .
N22 N21 Cu11 124.1(3) . .
C54 N22 N21 107.4(4) . .
C54 N22 Cu12 135.4(3) . .
N21 N22 Cu12 116.2(3) . .
C57 N23 N23 108.4(3) . 3_654
C57 N23 Cu11 135.2(3) . .
N23 N23 Cu11 115.54(15) 3_654 .
C60 N24 N24 108.1(3) . 3_654
C60 N24 Cu10 133.0(3) . 9_655
N24 N24 Cu10 118.00(14) 3_654 9_655
N1 C2 C3 109.6(4) . .
N1 C2 C1 119.3(4) . .
C3 C2 C1 131.1(5) . .
C2 C3 C4 104.9(4) . .
C2 C3 C3 126.4(3) . 2_655
C4 C3 C3 128.6(3) . 2_655
N2 C4 C3 109.2(4) . .
N2 C4 C5 120.2(4) . .
C3 C4 C5 130.5(4) . .
N3 C7 C8 109.8(4) . .
N3 C7 C6 120.7(4) . .
C8 C7 C6 129.5(4) . .
C7 C8 C9 105.0(4) . .
C7 C8 C13 128.0(4) . .
C9 C8 C13 126.7(4) . .
N4 C9 C8 109.2(4) . .
N4 C9 C10 120.6(4) . .
C8 C9 C10 130.1(4) . .
N5 C12 C13 109.8(4) . .
N5 C12 C11 120.2(4) . .
C13 C12 C11 129.9(4) . .
C12 C13 C14 104.8(4) . .
C12 C13 C8 126.8(4) . .
C14 C13 C8 128.3(5) . .
N6 C14 C13 109.3(4) . .
N6 C14 C15 121.6(4) . .
C13 C14 C15 129.1(4) . .
N7 C17 C18 109.6(4) . .
N7 C17 C16 120.9(4) . .
C18 C17 C16 129.5(4) . .
C17 C18 C19 104.2(4) . .
C17 C18 C18 128.5(4) . 8_454
C19 C18 C18 127.3(4) . 8_454
N8 C19 C18 110.0(4) . .
N8 C19 C20 121.3(4) . .
C18 C19 C20 128.7(4) . .
N9 C22 C23 109.3(4) . .
N9 C22 C21 122.4(4) . .
C23 C22 C21 128.4(4) . .
C22 C23 C24 105.4(4) . .
C22 C23 C28 126.9(4) . .
C24 C23 C28 127.6(4) . .
N10 C24 C23 108.6(4) . .
N10 C24 C25 122.7(4) . .
C23 C24 C25 128.7(4) . .
N11 C27 C28 109.0(4) . .
N11 C27 C26 122.3(4) . .
C28 C27 C26 128.7(4) . .
C27 C28 C29 105.2(4) . .
C27 C28 C23 127.9(4) . .
C29 C28 C23 126.8(4) . .
N12 C29 C28 109.0(4) . .
N12 C29 C30 121.5(4) . .
C28 C29 C30 129.4(4) . .
N13 C32 C33 109.4(4) . .
N13 C32 C31 120.9(5) . .
C33 C32 C31 129.7(4) . .
C32 C33 C34 105.6(4) . .
C32 C33 C38 127.1(4) . .
C34 C33 C38 127.3(4) . .
N14 C34 C33 109.5(4) . .
N14 C34 C35 121.4(4) . .
C33 C34 C35 129.1(4) . .
N15 C37 C38 108.5(5) . .
N15 C37 C36 121.8(5) . .
C38 C37 C36 129.7(5) . .
C39 C38 C37 105.7(4) . .
C39 C38 C33 128.8(4) . .
C37 C38 C33 125.5(4) . .
N16 C39 C38 109.4(4) . .
N16 C39 C40 121.2(5) . .
C38 C39 C40 129.3(4) . .
N17 C42 C43 109.1(4) . .
N17 C42 C41 120.6(5) . .
C43 C42 C41 130.3(5) . .
C44 C43 C42 105.4(4) . .
C44 C43 C43 128.2(3) . 6_655
C42 C43 C43 126.4(4) . 6_655
N18 C44 C43 109.3(4) . .
N18 C44 C45 120.0(4) . .
C43 C44 C45 130.7(5) . .
N19 C47 C48 109.9(4) . .
N19 C47 C46 119.9(5) . .
C48 C47 C46 130.2(5) . .
C47 C48 C49 104.4(4) . .
C47 C48 C53 128.4(4) . .
C49 C48 C53 127.2(4) . .
N20 C49 C48 109.7(4) . .
N20 C49 C50 121.1(4) . .
C48 C49 C50 129.1(4) . .
N21 C52 C53 109.4(4) . .
N21 C52 C51 120.2(5) . .
C53 C52 C51 130.4(4) . .
C54 C53 C52 104.6(4) . .
C54 C53 C48 129.6(4) . .
C52 C53 C48 125.8(4) . .
N22 C54 C53 110.5(4) . .
N22 C54 C55 121.6(4) . .
C53 C54 C55 127.8(4) . .
N23 C57 C58 109.2(4) . .
N23 C57 C56 121.9(4) . .
C58 C57 C56 128.9(5) . .
C57 C58 C57 104.8(6) . 3_654
C57 C58 C59 127.6(3) . .
C57 C58 C59 127.6(3) 3_654 .
C60 C59 C60 105.2(6) . 3_654
C60 C59 C58 127.4(3) . .
C60 C59 C58 127.4(3) 3_654 .
N24 C60 C59 109.3(4) . .
N24 C60 C61 120.7(4) . .
C59 C60 C61 130.0(4) . .

loop_
_geom_bond_atom_site_label_1
_geom_bond_atom_site_label_2
_geom_bond_distance
_geom_bond_site_symmetry_2
Cu1 N1 1.843(4) .
Cu1 N11 1.848(4) 12_656
Cu2 N2 1.856(4) .
Cu2 N3 1.858(4) .
Cu3 N4 1.841(4) .
Cu3 N12 1.849(4) 12_656
Cu4 N9 1.853(4) .
Cu4 N8 1.857(4) .
Cu5 N5 1.847(4) .
Cu5 N7 1.851(4) .
Cu6 N6 1.852(4) .
Cu6 N10 1.865(4) .
Cu7 N15 1.842(4) .
Cu7 N19 1.851(4) .
Cu8 N17 1.842(4) .
Cu8 N20 1.851(4) .
Cu9 N18 1.845(4) .
Cu9 N16 1.854(4) .
Cu10 N24 1.840(4) 9_655
Cu10 N13 1.844(4) .
Cu11 N21 1.845(4) .
Cu11 N23 1.849(4) .
Cu11 Cu11 3.0109(13) 3_654
Cu12 N22 1.873(4) .
Cu12 N22 1.873(4) 3_654
Cu13 N14 1.833(4) 3_655
Cu13 N14 1.833(4) .
N1 C2 1.342(6) .
N1 N2 1.374(6) .
N2 C4 1.339(6) .
N3 C7 1.341(6) .
N3 N4 1.388(6) .
N4 C9 1.346(6) .
N5 C12 1.343(6) .
N5 N6 1.384(5) .
N6 C14 1.351(6) .
N7 C17 1.347(6) .
N7 N8 1.372(5) .
N8 C19 1.336(6) .
N9 C22 1.345(6) .
N9 N10 1.375(5) .
N10 C24 1.347(6) .
N11 C27 1.344(6) .
N11 N12 1.371(5) .
N11 Cu1 1.848(4) 12_655
N12 C29 1.344(6) .
N12 Cu3 1.849(4) 12_655
N13 C32 1.348(6) .
N13 N14 1.387(5) .
N14 C34 1.346(6) .
N15 C37 1.342(6) .
N15 N16 1.379(6) .
N16 C39 1.341(6) .
N17 C42 1.335(6) .
N17 N18 1.382(6) .
N18 C44 1.345(6) .
N19 C47 1.334(6) .
N19 N20 1.370(6) .
N20 C49 1.342(6) .
N21 C52 1.348(6) .
N21 N22 1.382(5) .
N22 C54 1.337(6) .
N23 C57 1.351(6) .
N23 N23 1.364(8) 3_654
N24 C60 1.342(6) .
N24 N24 1.378(8) 3_654
N24 Cu10 1.840(4) 9_655
C1 C2 1.503(7) .
C2 C3 1.386(7) .
C3 C4 1.400(7) .
C3 C3 1.477(9) 2_655
C4 C5 1.498(6) .
C6 C7 1.486(7) .
C7 C8 1.394(7) .
C8 C9 1.398(6) .
C8 C13 1.472(6) .
C9 C10 1.487(7) .
C11 C12 1.489(7) .
C12 C13 1.394(7) .
C13 C14 1.405(6) .
C14 C15 1.482(7) .
C16 C17 1.496(7) .
C17 C18 1.397(6) .
C18 C19 1.399(6) .
C18 C18 1.468(9) 8_454
C19 C20 1.494(7) .
C21 C22 1.487(7) .
C22 C23 1.394(7) .
C23 C24 1.399(6) .
C23 C28 1.470(6) .
C24 C25 1.487(7) .
C26 C27 1.485(7) .
C27 C28 1.394(6) .
C28 C29 1.398(6) .
C29 C30 1.492(7) .
C31 C32 1.491(7) .
C32 C33 1.385(7) .
C33 C34 1.390(6) .
C33 C38 1.474(6) .
C34 C35 1.485(7) .
C36 C37 1.495(8) .
C37 C38 1.395(7) .
C38 C39 1.384(7) .
C39 C40 1.489(7) .
C41 C42 1.487(7) .
C42 C43 1.395(7) .
C43 C44 1.389(7) .
C43 C43 1.483(9) 6_655
C44 C45 1.494(7) .
C46 C47 1.499(7) .
C47 C48 1.389(7) .
C48 C49 1.391(7) .
C48 C53 1.466(6) .
C49 C50 1.486(7) .
C51 C52 1.491(7) .
C52 C53 1.391(7) .
C53 C54 1.388(6) .
C54 C55 1.500(7) .
C56 C57 1.485(7) .
C57 C58 1.397(6) .
C58 C57 1.397(6) 3_654
C58 C59 1.471(9) .
C59 C60 1.392(6) .
C59 C60 1.392(6) 3_654
C60 C61 1.493(7) .
